data_7037738
loop_
_publ_author_name
'Kapitein, Manuel'
'Balmer, Markus'
'Niemeier, Lukas'
'von H\"anisch, Carsten'

_publ_section_title
;
 Cyclic NHC-stabilized silylphosphinoalanes and -gallanes.
;
_journal_issue 14
_journal_name_full 'Dalton transactions (Cambridge, England : 2003)'
_journal_page_first 6275
_journal_page_last 6281
_journal_paper_doi 10.1039/c5dt03889h
_journal_volume 45
_journal_year 2016
_chemical_formula_moiety 'C38 H58 Al2 N2 P2 Si2'
_chemical_formula_sum 'C38 H58 Al2 N2 P2 Si2'
_chemical_formula_weight 714.94
_chemical_name_systematic
;
 ?
;
_space_group_crystal_system orthorhombic
_space_group_IT_number 43
_space_group_name_Hall 'F 2 -2d'
_space_group_name_H-M_alt 'F d d 2'
_symmetry_space_group_name_Hall 'F 2 -2d'
_symmetry_space_group_name_H-M 'F d d 2'
_atom_sites_solution_hydrogens mixed
_atom_sites_solution_primary direct
_audit_creation_date 2015-09-23
_audit_creation_method
;
Olex2 1.2
(compiled 2015.01.26 svn.r3150 for OlexSys, GUI svn.r4998)
;
_audit_update_record
;
2015-11-05 deposited with the CCDC.
2015-12-15 downloaded from the CCDC.
;
_cell_angle_alpha 90
_cell_angle_beta 90
_cell_angle_gamma 90
_cell_formula_units_Z 8
_cell_length_a 15.2590(7)
_cell_length_b 52.666(2)
_cell_length_c 10.2673(5)
_cell_measurement_reflns_used 7027
_cell_measurement_temperature 100.0
_cell_measurement_theta_max 26.782
_cell_measurement_theta_min 2.422
_cell_volume 8251.1(6)
_computing_cell_refinement 'SAINT v8.27A (Bruker, 2012)'
_computing_data_collection 'SAINT v8.27A (Bruker, 2012)'
_computing_data_reduction 'SAINT v8.27A (Bruker, 2012)'
_computing_molecular_graphics 'Olex2 (Dolomanov et al., 2009)'
_computing_publication_material 'Olex2 (Dolomanov et al., 2009)'
_computing_structure_refinement 'ShelXL (Sheldrick, 2008)'
_computing_structure_solution 'ShelXS (Sheldrick, 2008)'
_diffrn_ambient_temperature 100.0
_diffrn_measured_fraction_theta_full 0.998
_diffrn_measured_fraction_theta_max 0.992
_diffrn_measurement_device_type 'Bruker D8 Quest'
_diffrn_measurement_method '\w scans'
_diffrn_radiation_monochromator graphite
_diffrn_radiation_type MoK\a
_diffrn_radiation_wavelength 0.71073
_diffrn_reflns_av_R_equivalents 0.0551
_diffrn_reflns_av_unetI/netI 0.0651
_diffrn_reflns_Laue_measured_fraction_full 0.998
_diffrn_reflns_Laue_measured_fraction_max 0.992
_diffrn_reflns_limit_h_max 19
_diffrn_reflns_limit_h_min -18
_diffrn_reflns_limit_k_max 67
_diffrn_reflns_limit_k_min -66
_diffrn_reflns_limit_l_max 13
_diffrn_reflns_limit_l_min -12
_diffrn_reflns_number 13414
_diffrn_reflns_point_group_measured_fraction_full 0.991
_diffrn_reflns_point_group_measured_fraction_max 0.974
_diffrn_reflns_theta_full 25.242
_diffrn_reflns_theta_max 27.148
_diffrn_reflns_theta_min 2.422
_exptl_absorpt_coefficient_mu 0.234
_exptl_absorpt_correction_T_max 0.7455
_exptl_absorpt_correction_T_min 0.5326
_exptl_absorpt_correction_type multi-scan
_exptl_absorpt_process_details
;
SADABS-2012/1 (Bruker,2012) was used for absorption correction.
wR2(int) was 0.1197 before and 0.0726 after correction.
The Ratio of minimum to maximum transmission is 0.7144.
The \l/2 correction factor is 0.0000.
;
_exptl_crystal_colour 'clear whiteish colourless'
_exptl_crystal_colour_lustre clear
_exptl_crystal_colour_modifier whiteish
_exptl_crystal_colour_primary colourless
_exptl_crystal_density_diffrn 1.151
_exptl_crystal_description plate
_exptl_crystal_F_000 3072
_exptl_crystal_size_max 0.504
_exptl_crystal_size_mid 0.262
_exptl_crystal_size_min 0.056
_refine_diff_density_max 0.313
_refine_diff_density_min -0.186
_refine_diff_density_rms 0.050
_refine_ls_abs_structure_details
;
 Flack x determined using 1540 quotients [(I+)-(I-)]/[(I+)+(I-)]
 (Parsons, Flack and Wagner, Acta Cryst. B69 (2013) 249-259).
;
_refine_ls_abs_structure_Flack 0.05(7)
_refine_ls_extinction_method none
_refine_ls_goodness_of_fit_ref 1.037
_refine_ls_hydrogen_treatment mixed
_refine_ls_matrix_type full
_refine_ls_number_parameters 218
_refine_ls_number_reflns 4460
_refine_ls_number_restraints 1
_refine_ls_restrained_S_all 1.037
_refine_ls_R_factor_all 0.0531
_refine_ls_R_factor_gt 0.0390
_refine_ls_shift/su_max 0.000
_refine_ls_shift/su_mean 0.000
_refine_ls_structure_factor_coef Fsqd
_refine_ls_weighting_details 'w=1/[\s^2^(Fo^2^)+(0.0243P)^2^+5.9698P] where P=(Fo^2^+2Fc^2^)/3'
_refine_ls_weighting_scheme calc
_refine_ls_wR_factor_gt 0.0758
_refine_ls_wR_factor_ref 0.0802
_reflns_Friedel_coverage 0.859
_reflns_Friedel_fraction_full 0.983
_reflns_Friedel_fraction_max 0.954
_reflns_number_gt 3767
_reflns_number_total 4460
_reflns_threshold_expression 'I > 2\s(I)'
_cod_data_source_file c5dt03889h2.cif
_cod_data_source_block compound1
_cod_depositor_comments 'Adding full bibliography for 7037738--7037743.cif.'
_cod_original_cell_volume 8251.1(7)
_cod_database_code 7037738
_shelxl_version_number 2014-3
_shelx_space_group_comment
;
The symmetry employed for this shelxl refinement is uniquely defined
by the following loop, which should always be used as a source of
symmetry information in preference to the above space-group names.
They are only intended as comments.
;
_olex2_refinement_description
;
1. Fixed Uiso
 At 1.2 times of:
  All C(H) groups
 At 1.5 times of:
  All C(H,H,H) groups
2.a Aromatic/amide H refined with riding coordinates:
 C13(H13), C12(H12), C19(H19), C15(H15), C9(H9), C18(H18), C11(H11), C17(H17),
 C16(H16), C10(H10)
2.b Idealised Me refined as rotating group:
 C2(H2A,H2B,H2C), C3(H3A,H3B,H3C), C6(H6A,H6B,H6C), C1(H1A,H1B,H1C), C5(H5A,
 H5B,H5C), C7(H7A,H7B,H7C)
;
_olex2_submission_special_instructions 'No special instructions were received'

loop_
_space_group_symop_operation_xyz
'x, y, z'
'-x, -y, z'
'x+1/4, -y+1/4, z+1/4'
'-x+1/4, y+1/4, z+1/4'
'x, y+1/2, z+1/2'
'-x, -y+1/2, z+1/2'
'x+1/4, -y+3/4, z+3/4'
'-x+1/4, y+3/4, z+3/4'
'x+1/2, y, z+1/2'
'-x+1/2, -y, z+1/2'
'x+3/4, -y+1/4, z+3/4'
'-x+3/4, y+1/4, z+3/4'
'x+1/2, y+1/2, z'
'-x+1/2, -y+1/2, z'
'x+3/4, -y+3/4, z+1/4'
'-x+3/4, y+3/4, z+1/4'

loop_
_atom_site_label
_atom_site_type_symbol
_atom_site_fract_x
_atom_site_fract_y
_atom_site_fract_z
_atom_site_U_iso_or_equiv
_atom_site_adp_type
_atom_site_occupancy
_atom_site_site_symmetry_order
_atom_site_calc_flag
_atom_site_refinement_flags_posn
H H 0.6542(19) 0.0006(5) -0.137(3) 0.012(8) Uiso 1 1 d .
P1 P 0.49708(5) 0.03289(2) 0.02959(8) 0.01764(19) Uani 1 1 d .
Al1 Al 0.59664(5) 0.00057(2) -0.02185(9) 0.0160(2) Uani 1 1 d .
Si1 Si 0.48156(5) 0.06464(2) -0.10983(8) 0.0179(2) Uani 1 1 d .
N1 N 0.68975(16) 0.00100(5) 0.1164(2) 0.0170(6) Uani 1 1 d .
C2 C 0.7373(2) -0.02369(6) 0.1125(3) 0.0249(8) Uani 1 1 d .
H2A H 0.7821 -0.0239 0.1809 0.037 Uiso 1 1 calc GR
H2B H 0.7654 -0.0258 0.0273 0.037 Uiso 1 1 calc GR
H2C H 0.6958 -0.0376 0.1269 0.037 Uiso 1 1 calc GR
C3 C 0.7534(2) 0.02198(7) 0.0920(4) 0.0245(8) Uani 1 1 d .
H3A H 0.7230 0.0383 0.0977 0.037 Uiso 1 1 calc GR
H3B H 0.7788 0.0200 0.0049 0.037 Uiso 1 1 calc GR
H3C H 0.8001 0.0213 0.1573 0.037 Uiso 1 1 calc GR
C13 C 0.5152(2) 0.03628(6) -0.3461(3) 0.0216(7) Uani 1 1 d .
H13 H 0.5422 0.0240 -0.2916 0.026 Uiso 1 1 calc R
C12 C 0.5184(2) 0.03313(6) -0.4805(4) 0.0253(8) Uani 1 1 d .
H12 H 0.5482 0.0189 -0.5161 0.030 Uiso 1 1 calc R
C6 C 0.6600(2) 0.07265(6) -0.1585(3) 0.0270(8) Uani 1 1 d .
H6A H 0.6480 0.0704 -0.2515 0.040 Uiso 1 1 calc GR
H6B H 0.6685 0.0560 -0.1176 0.040 Uiso 1 1 calc GR
H6C H 0.7132 0.0829 -0.1476 0.040 Uiso 1 1 calc GR
C8 C 0.4732(2) 0.05700(6) -0.2893(3) 0.0197(7) Uani 1 1 d .
C14 C 0.3750(2) 0.08072(6) -0.0646(3) 0.0198(7) Uani 1 1 d .
C19 C 0.2971(2) 0.07382(6) -0.1249(4) 0.0297(8) Uani 1 1 d .
H19 H 0.2988 0.0618 -0.1936 0.036 Uiso 1 1 calc R
C15 C 0.3681(2) 0.09858(7) 0.0353(4) 0.0300(8) Uani 1 1 d .
H15 H 0.4197 0.1040 0.0790 0.036 Uiso 1 1 calc R
C9 C 0.4328(2) 0.07415(6) -0.3750(3) 0.0270(8) Uani 1 1 d .
H9 H 0.4030 0.0884 -0.3399 0.032 Uiso 1 1 calc R
C4 C 0.5818(2) 0.08631(6) -0.0933(3) 0.0250(8) Uani 1 1 d .
C18 C 0.2168(2) 0.08393(7) -0.0883(4) 0.0329(9) Uani 1 1 d .
H18 H 0.1649 0.0788 -0.1320 0.039 Uiso 1 1 calc R
C1 C 0.6513(2) 0.00450(6) 0.2472(3) 0.0248(8) Uani 1 1 d .
H1A H 0.6981 0.0047 0.3125 0.037 Uiso 1 1 calc GR
H1B H 0.6109 -0.0095 0.2659 0.037 Uiso 1 1 calc GR
H1C H 0.6192 0.0206 0.2501 0.037 Uiso 1 1 calc GR
C11 C 0.4788(2) 0.05051(7) -0.5632(3) 0.0292(9) Uani 1 1 d .
H11 H 0.4816 0.0484 -0.6550 0.035 Uiso 1 1 calc R
C17 C 0.2123(2) 0.10126(7) 0.0106(4) 0.0322(9) Uani 1 1 d .
H17 H 0.1573 0.1081 0.0363 0.039 Uiso 1 1 calc R
C16 C 0.2879(2) 0.10869(8) 0.0727(4) 0.0364(9) Uani 1 1 d .
H16 H 0.2853 0.1208 0.1413 0.044 Uiso 1 1 calc R
C5 C 0.6065(2) 0.09135(7) 0.0488(4) 0.0381(10) Uani 1 1 d .
H5A H 0.6624 0.1005 0.0522 0.057 Uiso 1 1 calc GR
H5B H 0.6122 0.0752 0.0951 0.057 Uiso 1 1 calc GR
H5C H 0.5607 0.1016 0.0902 0.057 Uiso 1 1 calc GR
C10 C 0.4350(2) 0.07097(7) -0.5086(3) 0.0327(9) Uani 1 1 d .
H10 H 0.4063 0.0829 -0.5634 0.039 Uiso 1 1 calc R
C7 C 0.5673(2) 0.11161(6) -0.1641(4) 0.0399(10) Uani 1 1 d .
H7A H 0.6228 0.1209 -0.1689 0.060 Uiso 1 1 calc GR
H7B H 0.5242 0.1218 -0.1163 0.060 Uiso 1 1 calc GR
H7C H 0.5456 0.1083 -0.2524 0.060 Uiso 1 1 calc GR

loop_
_atom_site_aniso_label
_atom_site_aniso_U_11
_atom_site_aniso_U_22
_atom_site_aniso_U_33
_atom_site_aniso_U_23
_atom_site_aniso_U_13
_atom_site_aniso_U_12
P1 0.0160(4) 0.0180(4) 0.0189(4) -0.0001(4) -0.0009(3) 0.0023(4)
Al1 0.0132(5) 0.0196(5) 0.0153(5) 0.0002(4) -0.0006(4) 0.0016(4)
Si1 0.0178(4) 0.0136(4) 0.0222(5) -0.0011(4) -0.0001(4) 0.0002(4)
N1 0.0138(13) 0.0211(15) 0.0161(13) -0.0004(11) -0.0002(10) 0.0020(10)
C2 0.0184(17) 0.0256(19) 0.031(2) 0.0007(16) -0.0076(14) 0.0059(14)
C3 0.0192(17) 0.0279(19) 0.0265(18) -0.0028(16) -0.0043(14) -0.0023(14)
C13 0.0202(17) 0.0187(18) 0.0259(19) 0.0023(15) -0.0001(14) -0.0003(13)
C12 0.0231(18) 0.0237(18) 0.0291(19) -0.0044(16) 0.0064(16) -0.0026(15)
C6 0.0201(18) 0.025(2) 0.036(2) -0.0023(16) 0.0021(15) -0.0051(15)
C8 0.0190(17) 0.0161(17) 0.0241(18) 0.0011(14) 0.0020(14) -0.0040(14)
C14 0.0230(18) 0.0131(17) 0.0232(18) 0.0029(14) 0.0011(14) 0.0022(13)
C19 0.0251(18) 0.032(2) 0.032(2) -0.0049(17) -0.0017(16) 0.0044(15)
C15 0.0242(18) 0.036(2) 0.030(2) -0.0044(18) 0.0002(16) 0.0029(16)
C9 0.0311(19) 0.0207(18) 0.029(2) 0.0028(16) -0.0004(16) 0.0058(15)
C4 0.0207(17) 0.0173(18) 0.037(2) -0.0028(16) 0.0007(16) -0.0029(14)
C18 0.0205(18) 0.041(2) 0.038(2) 0.0032(19) -0.0021(17) 0.0028(16)
C1 0.0195(17) 0.039(2) 0.0158(18) -0.0008(15) -0.0022(13) 0.0039(15)
C11 0.030(2) 0.037(2) 0.0201(19) -0.0001(17) -0.0002(15) -0.0070(17)
C17 0.0252(19) 0.043(2) 0.029(2) 0.0090(18) 0.0082(16) 0.0123(18)
C16 0.037(2) 0.039(2) 0.033(2) -0.0101(18) 0.0077(18) 0.0080(18)
C5 0.0270(19) 0.041(2) 0.046(3) -0.021(2) -0.0003(19) -0.0082(17)
C10 0.042(2) 0.030(2) 0.026(2) 0.0118(16) -0.0038(17) 0.0026(17)
C7 0.030(2) 0.0172(19) 0.073(3) 0.002(2) 0.008(2) -0.0036(16)

loop_
_atom_type_symbol
_atom_type_description
_atom_type_scat_dispersion_real
_atom_type_scat_dispersion_imag
_atom_type_scat_source
C C 0.0033 0.0016 'International Tables Vol C Tables 4.2.6.8 and 6.1.1.4'
H H 0.0000 0.0000 'International Tables Vol C Tables 4.2.6.8 and 6.1.1.4'
Al Al 0.0645 0.0514 'International Tables Vol C Tables 4.2.6.8 and 6.1.1.4'
N N 0.0061 0.0033 'International Tables Vol C Tables 4.2.6.8 and 6.1.1.4'
P P 0.1023 0.0942 'International Tables Vol C Tables 4.2.6.8 and 6.1.1.4'
Si Si 0.0817 0.0704 'International Tables Vol C Tables 4.2.6.8 and 6.1.1.4'

loop_
_geom_angle_atom_site_label_1
_geom_angle_atom_site_label_2
_geom_angle_atom_site_label_3
_geom_angle
_geom_angle_site_symmetry_1
_geom_angle_site_symmetry_3
Al1 P1 Al1 78.30(4) 2_655 .
Si1 P1 Al1 118.20(5) . .
Si1 P1 Al1 111.04(5) . 2_655
P1 Al1 H 124.5(10) . .
P1 Al1 H 123.3(10) 2_655 .
P1 Al1 P1 95.77(4) 2_655 .
P1 Al1 Al1 51.02(3) 2_655 2_655
P1 Al1 Al1 50.68(3) . 2_655
Al1 Al1 H 126.6(11) 2_655 .
N1 Al1 H 98.4(11) . .
N1 Al1 P1 106.40(8) . 2_655
N1 Al1 P1 106.94(8) . .
N1 Al1 Al1 135.03(8) . 2_655
C8 Si1 P1 118.47(11) . .
C8 Si1 C14 106.06(14) . .
C8 Si1 C4 105.47(15) . .
C14 Si1 P1 105.75(10) . .
C14 Si1 C4 113.45(15) . .
C4 Si1 P1 107.90(11) . .
C2 N1 Al1 108.45(19) . .
C2 N1 C3 108.9(2) . .
C3 N1 Al1 110.49(19) . .
C1 N1 Al1 111.27(19) . .
C1 N1 C2 109.1(2) . .
C1 N1 C3 108.6(2) . .
N1 C2 H2A 109.5 . .
N1 C2 H2B 109.5 . .
N1 C2 H2C 109.5 . .
H2A C2 H2B 109.5 . .
H2A C2 H2C 109.5 . .
H2B C2 H2C 109.5 . .
N1 C3 H3A 109.5 . .
N1 C3 H3B 109.5 . .
N1 C3 H3C 109.5 . .
H3A C3 H3B 109.5 . .
H3A C3 H3C 109.5 . .
H3B C3 H3C 109.5 . .
C12 C13 H13 119.2 . .
C12 C13 C8 121.7(3) . .
C8 C13 H13 119.2 . .
C13 C12 H12 119.6 . .
C11 C12 C13 120.8(3) . .
C11 C12 H12 119.6 . .
H6A C6 H6B 109.5 . .
H6A C6 H6C 109.5 . .
H6B C6 H6C 109.5 . .
C4 C6 H6A 109.5 . .
C4 C6 H6B 109.5 . .
C4 C6 H6C 109.5 . .
C13 C8 Si1 123.0(3) . .
C13 C8 C9 116.3(3) . .
C9 C8 Si1 120.2(2) . .
C19 C14 Si1 120.7(2) . .
C19 C14 C15 116.0(3) . .
C15 C14 Si1 123.2(2) . .
C14 C19 H19 118.8 . .
C18 C19 C14 122.3(3) . .
C18 C19 H19 118.8 . .
C14 C15 H15 119.0 . .
C16 C15 C14 121.9(3) . .
C16 C15 H15 119.0 . .
C8 C9 H9 118.9 . .
C10 C9 C8 122.2(3) . .
C10 C9 H9 118.9 . .
C6 C4 Si1 107.5(2) . .
C5 C4 Si1 112.6(2) . .
C5 C4 C6 107.6(3) . .
C5 C4 C7 109.7(3) . .
C7 C4 Si1 111.1(2) . .
C7 C4 C6 108.1(3) . .
C19 C18 H18 119.9 . .
C17 C18 C19 120.1(3) . .
C17 C18 H18 119.9 . .
N1 C1 H1A 109.5 . .
N1 C1 H1B 109.5 . .
N1 C1 H1C 109.5 . .
H1A C1 H1B 109.5 . .
H1A C1 H1C 109.5 . .
H1B C1 H1C 109.5 . .
C12 C11 H11 120.8 . .
C10 C11 C12 118.4(3) . .
C10 C11 H11 120.8 . .
C18 C17 H17 120.3 . .
C18 C17 C16 119.4(3) . .
C16 C17 H17 120.3 . .
C15 C16 H16 119.9 . .
C17 C16 C15 120.2(3) . .
C17 C16 H16 119.9 . .
C4 C5 H5A 109.5 . .
C4 C5 H5B 109.5 . .
C4 C5 H5C 109.5 . .
H5A C5 H5B 109.5 . .
H5A C5 H5C 109.5 . .
H5B C5 H5C 109.5 . .
C9 C10 C11 120.4(3) . .
C9 C10 H10 119.8 . .
C11 C10 H10 119.8 . .
C4 C7 H7A 109.5 . .
C4 C7 H7B 109.5 . .
C4 C7 H7C 109.5 . .
H7A C7 H7B 109.5 . .
H7A C7 H7C 109.5 . .
H7B C7 H7C 109.5 . .

loop_
_geom_bond_atom_site_label_1
_geom_bond_atom_site_label_2
_geom_bond_distance
_geom_bond_site_symmetry_2
P1 Al1 2.3306(12) 2_655
P1 Al1 2.3418(12) .
P1 Si1 2.2139(12) .
Al1 H 1.47(3) .
Al1 P1 2.3305(12) 2_655
Al1 Al1 2.9500(17) 2_655
Al1 N1 2.008(3) .
Si1 C8 1.890(3) .
Si1 C14 1.891(3) .
Si1 C4 1.916(3) .
N1 C2 1.490(4) .
N1 C3 1.492(4) .
N1 C1 1.478(4) .
C2 H2A 0.9800 .
C2 H2B 0.9800 .
C2 H2C 0.9800 .
C3 H3A 0.9800 .
C3 H3B 0.9800 .
C3 H3C 0.9800 .
C13 H13 0.9500 .
C13 C12 1.391(5) .
C13 C8 1.393(4) .
C12 H12 0.9500 .
C12 C11 1.387(5) .
C6 H6A 0.9800 .
C6 H6B 0.9800 .
C6 H6C 0.9800 .
C6 C4 1.546(4) .
C8 C9 1.403(4) .
C14 C19 1.389(4) .
C14 C15 1.396(5) .
C19 H19 0.9500 .
C19 C18 1.387(5) .
C15 H15 0.9500 .
C15 C16 1.388(5) .
C9 H9 0.9500 .
C9 C10 1.383(5) .
C4 C5 1.531(5) .
C4 C7 1.534(5) .
C18 H18 0.9500 .
C18 C17 1.367(5) .
C1 H1A 0.9800 .
C1 H1B 0.9800 .
C1 H1C 0.9800 .
C11 H11 0.9500 .
C11 C10 1.386(5) .
C17 H17 0.9500 .
C17 C16 1.376(5) .
C16 H16 0.9500 .
C5 H5A 0.9800 .
C5 H5B 0.9800 .
C5 H5C 0.9800 .
C10 H10 0.9500 .
C7 H7A 0.9800 .
C7 H7B 0.9800 .
C7 H7C 0.9800 .

loop_
_geom_torsion_atom_site_label_1
_geom_torsion_atom_site_label_2
_geom_torsion_atom_site_label_3
_geom_torsion_atom_site_label_4
_geom_torsion
P1 Si1 C8 C13 -31.4(3)
P1 Si1 C8 C9 156.9(2)
P1 Si1 C14 C19 -93.0(3)
P1 Si1 C14 C15 82.4(3)
Si1 C8 C9 C10 171.6(3)
Si1 C14 C19 C18 175.5(3)
Si1 C14 C15 C16 -175.2(3)
C13 C12 C11 C10 -0.6(5)
C13 C8 C9 C10 -0.7(5)
C12 C13 C8 Si1 -170.6(2)
C12 C13 C8 C9 1.4(5)
C12 C11 C10 C9 1.4(5)
C8 Si1 C14 C19 33.6(3)
C8 Si1 C14 C15 -151.0(3)
C8 C13 C12 C11 -0.8(5)
C8 C9 C10 C11 -0.7(6)
C14 Si1 C8 C13 -150.0(3)
C14 Si1 C8 C9 38.4(3)
C14 C19 C18 C17 -0.2(6)
C14 C15 C16 C17 -0.2(6)
C19 C14 C15 C16 0.4(5)
C19 C18 C17 C16 0.4(5)
C15 C14 C19 C18 -0.2(5)
C4 Si1 C8 C13 89.4(3)
C4 Si1 C8 C9 -82.3(3)
C4 Si1 C14 C19 148.9(3)
C4 Si1 C14 C15 -35.7(3)
C18 C17 C16 C15 -0.2(6)
